data_4348440
loop_
_publ_author_name
'Macdonald, Charles L. B.'
'Binder, Justin F.'
'Swidan, Ala'aeddeen'
'Nguyen, Jennifer H.'
'Kosnik, Stephanie C.'
'Ellis, Bobby D.'

_publ_section_title
;
 Convenient Preparation and Detailed Analysis of a Series of
 NHC-Stabilized Phosphorus(I) Dyes and Their Derivatives.
;
_journal_issue 14
_journal_name_full 'Inorganic chemistry'
_journal_page_first 7152
_journal_page_last 7166
_journal_paper_doi 10.1021/acs.inorgchem.6b01163
_journal_volume 55
_journal_year 2016
_chemical_formula_moiety '(C18 H32 N4 P), Br, 0.33(C2 H3 N)'
_chemical_formula_sum 'C18.67 H33 Br N4.33 P'
_chemical_formula_weight 429.04
_space_group_crystal_system rhombohedral
_space_group_IT_number 146
_space_group_name_Hall 'P 3*'
_space_group_name_H-M_alt 'R 3 :R'
_atom_sites_solution_hydrogens geom
_atom_sites_solution_primary direct
_atom_sites_solution_secondary difmap
_audit_creation_method SHELXL-2014/6
_cell_angle_alpha 98.79
_cell_angle_beta 98.79
_cell_angle_gamma 98.79
_cell_formula_units_Z 3
_cell_length_a 12.1188(9)
_cell_length_b 12.1188(9)
_cell_length_c 12.1188(9)
_cell_measurement_reflns_used 7761
_cell_measurement_temperature 173(2)
_cell_measurement_theta_max 27.35
_cell_measurement_theta_min 2.21
_cell_volume 1709.8(2)
_computing_cell_refinement 'Bruker SAINT'
_computing_data_collection 'Bruker APEX2'
_computing_data_reduction 'Bruker SAINT'
_computing_molecular_graphics 'Bruker SHELXTL'
_computing_publication_material 'Bruker SHELXTL'
_computing_structure_refinement 'SHELXL-2014/6 (Sheldrick, 2014)'
_computing_structure_solution 'SHELXS-97 (Sheldrick, 2008)'
_diffrn_ambient_temperature 173(2)
_diffrn_measured_fraction_theta_full 0.984
_diffrn_measured_fraction_theta_max 0.939
_diffrn_measurement_device_type 'Bruker APEX-II CCD'
_diffrn_measurement_method '\f and \w scans'
_diffrn_radiation_type MoK\a
_diffrn_radiation_wavelength 0.71073
_diffrn_reflns_av_R_equivalents 0.0749
_diffrn_reflns_av_unetI/netI 0.1021
_diffrn_reflns_Laue_measured_fraction_full 0.984
_diffrn_reflns_Laue_measured_fraction_max 0.939
_diffrn_reflns_limit_h_max 14
_diffrn_reflns_limit_h_min -15
_diffrn_reflns_limit_k_max 15
_diffrn_reflns_limit_k_min -15
_diffrn_reflns_limit_l_max 14
_diffrn_reflns_limit_l_min -15
_diffrn_reflns_number 14889
_diffrn_reflns_point_group_measured_fraction_full 0.984
_diffrn_reflns_point_group_measured_fraction_max 0.939
_diffrn_reflns_theta_full 25.242
_diffrn_reflns_theta_max 27.492
_diffrn_reflns_theta_min 2.214
_exptl_absorpt_coefficient_mu 1.883
_exptl_absorpt_correction_T_max 0.686
_exptl_absorpt_correction_T_min 0.494
_exptl_absorpt_correction_type multi-scan
_exptl_absorpt_process_details 'SADABS; Bruker, 2008'
_exptl_crystal_colour yellow
_exptl_crystal_density_diffrn 1.250
_exptl_crystal_density_method 'not measured'
_exptl_crystal_description block
_exptl_crystal_F_000 676
_exptl_crystal_size_max 0.30
_exptl_crystal_size_mid 0.30
_exptl_crystal_size_min 0.20
_refine_diff_density_max 0.542
_refine_diff_density_min -0.483
_refine_diff_density_rms 0.074
_refine_ls_abs_structure_details
;
 Refined as an inversion twin.
;
_refine_ls_abs_structure_Flack 0.350(13)
_refine_ls_extinction_method none
_refine_ls_goodness_of_fit_ref 0.965
_refine_ls_hydrogen_treatment constr
_refine_ls_matrix_type full
_refine_ls_number_parameters 236
_refine_ls_number_reflns 4758
_refine_ls_number_restraints 1
_refine_ls_restrained_S_all 0.965
_refine_ls_R_factor_all 0.0600
_refine_ls_R_factor_gt 0.0484
_refine_ls_shift/su_max 0.001
_refine_ls_shift/su_mean 0.000
_refine_ls_structure_factor_coef Fsqd
_refine_ls_weighting_details 'w=1/[\s^2^(Fo^2^)] where P=(Fo^2^+2Fc^2^)/3'
_refine_ls_weighting_scheme calc
_refine_ls_wR_factor_gt 0.0732
_refine_ls_wR_factor_ref 0.0779
_reflns_Friedel_coverage 1.000
_reflns_Friedel_fraction_full 0.984
_reflns_Friedel_fraction_max 0.939
_reflns_number_gt 4096
_reflns_number_total 4758
_reflns_threshold_expression 'I > 2\s(I)'
_cod_data_source_file ic6b01163_si_003.cif
_cod_data_source_block shelx
_cod_original_cell_volume 1709.8(4)
_cod_database_code 4348440
_shelx_space_group_comment
;
The symmetry employed for this shelxl refinement is uniquely defined
by the following loop, which should always be used as a source of
symmetry information in preference to the above space-group names.
They are only intended as comments.
;
_shelxl_version_number 2014/6

loop_
_space_group_symop_operation_xyz
'x, y, z'
'y, z, x'
'z, x, y'

loop_
_atom_site_label
_atom_site_type_symbol
_atom_site_fract_x
_atom_site_fract_y
_atom_site_fract_z
_atom_site_U_iso_or_equiv
_atom_site_adp_type
_atom_site_occupancy
_atom_site_site_symmetry_order
_atom_site_calc_flag
_atom_site_refinement_flags_posn
_atom_site_refinement_flags_adp
_atom_site_refinement_flags_occupancy
P P 0.04955(14) 0.39291(15) 0.86502(14) 0.0169(4) Uani 1 1 d . . .
C11 C 0.0281(5) 0.5210(5) 0.9557(5) 0.0127(13) Uani 1 1 d . . .
N12 N -0.0125(4) 0.5226(4) 1.0551(4) 0.0158(11) Uani 1 1 d . . .
N15 N 0.0558(4) 0.6325(4) 0.9444(4) 0.0166(12) Uani 1 1 d . . .
C13 C -0.0086(5) 0.6357(6) 1.1075(6) 0.0177(15) Uani 1 1 d . . .
C14 C 0.0330(5) 0.7039(6) 1.0374(5) 0.0170(14) Uani 1 1 d . . .
C21 C -0.0326(5) 0.4146(5) 0.7315(5) 0.0152(13) Uani 1 1 d . . .
N22 N 0.0060(4) 0.4144(4) 0.6319(4) 0.0151(12) Uani 1 1 d . . .
N25 N -0.1461(4) 0.4199(4) 0.7080(4) 0.0148(12) Uani 1 1 d . . .
C23 C -0.0826(5) 0.4210(5) 0.5442(5) 0.0167(14) Uani 1 1 d . . .
C24 C -0.1775(6) 0.4253(6) 0.5915(5) 0.0165(15) Uani 1 1 d . . .
C121 C -0.0524(5) 0.4202(5) 1.1016(5) 0.0204(15) Uani 1 1 d . . .
H12A H -0.0919 0.3587 1.0381 0.024 Uiso 1 1 calc R U .
H12B H -0.1080 0.4379 1.1507 0.024 Uiso 1 1 calc R U .
C122 C 0.0437(6) 0.3786(6) 1.1702(6) 0.0261(18) Uani 1 1 d . . .
H12C H 0.0981 0.3590 1.1215 0.039 Uiso 1 1 calc R U .
H12D H 0.0128 0.3113 1.1990 0.039 Uiso 1 1 calc R U .
H12E H 0.0823 0.4386 1.2341 0.039 Uiso 1 1 calc R U .
C131 C -0.0428(6) 0.6653(6) 1.2216(5) 0.0222(16) Uani 1 1 d . . .
H13A H 0.0161 0.6536 1.2815 0.033 Uiso 1 1 calc R U .
H13B H -0.1148 0.6166 1.2231 0.033 Uiso 1 1 calc R U .
H13C H -0.0519 0.7450 1.2343 0.033 Uiso 1 1 calc R U .
C141 C 0.0565(5) 0.8311(5) 1.0517(5) 0.0239(16) Uani 1 1 d . . .
H14A H 0.0301 0.8639 1.1198 0.036 Uiso 1 1 calc R U .
H14B H 0.0164 0.8545 0.9851 0.036 Uiso 1 1 calc R U .
H14C H 0.1383 0.8579 1.0596 0.036 Uiso 1 1 calc R U .
C151 C 0.1135(5) 0.6711(5) 0.8535(5) 0.0193(14) Uani 1 1 d . . .
H15A H 0.1514 0.6101 0.8214 0.023 Uiso 1 1 calc R U .
H15B H 0.1732 0.7380 0.8880 0.023 Uiso 1 1 calc R U .
C152 C 0.0347(6) 0.7027(6) 0.7568(6) 0.0240(16) Uani 1 1 d . . .
H15C H -0.0254 0.6374 0.7224 0.036 Uiso 1 1 calc R U .
H15D H 0.0784 0.7241 0.6992 0.036 Uiso 1 1 calc R U .
H15E H 0.0007 0.7667 0.7866 0.036 Uiso 1 1 calc R U .
C221 C 0.1260(5) 0.4118(5) 0.6190(5) 0.0183(14) Uani 1 1 d . . .
H22A H 0.1768 0.4467 0.6920 0.022 Uiso 1 1 calc R U .
H22B H 0.1455 0.4576 0.5614 0.022 Uiso 1 1 calc R U .
C222 C 0.1463(6) 0.2916(6) 0.5834(6) 0.0287(18) Uani 1 1 d . . .
H22C H 0.1298 0.2466 0.6415 0.043 Uiso 1 1 calc R U .
H22D H 0.2257 0.2941 0.5748 0.043 Uiso 1 1 calc R U .
H22E H 0.0966 0.2568 0.5109 0.043 Uiso 1 1 calc R U .
C231 C -0.0665(6) 0.4202(6) 0.4235(5) 0.0240(16) Uani 1 1 d . . .
H23A H -0.0520 0.3457 0.3912 0.036 Uiso 1 1 calc R U .
H23B H -0.0018 0.4789 0.4218 0.036 Uiso 1 1 calc R U .
H23C H -0.1352 0.4355 0.3789 0.036 Uiso 1 1 calc R U .
C241 C -0.2967(5) 0.4323(5) 0.5399(5) 0.0201(15) Uani 1 1 d . . .
H24A H -0.3142 0.5059 0.5708 0.030 Uiso 1 1 calc R U .
H24B H -0.3500 0.3712 0.5580 0.030 Uiso 1 1 calc R U .
H24C H -0.3034 0.4244 0.4573 0.030 Uiso 1 1 calc R U .
C251 C -0.2269(6) 0.4123(6) 0.7883(6) 0.0200(14) Uani 1 1 d . . .
H25A H -0.1953 0.3754 0.8505 0.024 Uiso 1 1 calc R U .
H25B H -0.2990 0.3631 0.7479 0.024 Uiso 1 1 calc R U .
C252 C -0.2525(6) 0.5271(6) 0.8404(6) 0.0257(18) Uani 1 1 d . . .
H25C H -0.1821 0.5758 0.8828 0.039 Uiso 1 1 calc R U .
H25D H -0.3064 0.5152 0.8919 0.039 Uiso 1 1 calc R U .
H25E H -0.2855 0.5637 0.7798 0.039 Uiso 1 1 calc R U .
Br Br 0.66023(6) 0.47390(6) 0.21453(6) 0.02081(15) Uani 1 1 d . . .
C31 C 0.3181(8) 0.3181(8) 0.3181(8) 0.029(3) Uani 1 3 d S T P
C32 C 0.4028(7) 0.4028(7) 0.4028(7) 0.035(3) Uani 1 3 d S T P
H32A H 0.4691 0.4264 0.3690 0.052 Uiso 0.3333 1 calc R U P
H32B H 0.4264 0.3690 0.4691 0.052 Uiso 0.3333 1 calc R U P
H32C H 0.3690 0.4691 0.4264 0.052 Uiso 0.3333 1 calc R U P
N31 N 0.2546(7) 0.2546(7) 0.2546(7) 0.040(3) Uani 1 3 d S T P

loop_
_atom_site_aniso_label
_atom_site_aniso_U_11
_atom_site_aniso_U_22
_atom_site_aniso_U_33
_atom_site_aniso_U_23
_atom_site_aniso_U_13
_atom_site_aniso_U_12
P 0.0212(10) 0.0156(9) 0.0136(9) 0.0015(7) 0.0017(7) 0.0048(8)
C11 0.010(3) 0.014(3) 0.012(3) 0.001(3) -0.003(2) 0.001(2)
N12 0.015(3) 0.017(3) 0.013(3) 0.003(2) -0.001(2) 0.001(2)
N15 0.014(3) 0.021(3) 0.014(3) 0.002(2) -0.001(2) 0.002(2)
C13 0.011(3) 0.025(4) 0.016(4) 0.004(3) -0.001(3) 0.002(3)
C14 0.012(3) 0.024(4) 0.013(3) 0.001(3) -0.003(3) 0.003(3)
C21 0.020(4) 0.008(3) 0.014(3) -0.001(3) 0.001(3) -0.003(3)
N22 0.018(3) 0.013(3) 0.013(3) 0.002(2) 0.003(2) 0.000(2)
N25 0.014(3) 0.017(3) 0.013(3) 0.002(2) 0.001(2) 0.002(2)
C23 0.019(4) 0.010(3) 0.017(4) -0.003(3) 0.003(3) -0.003(3)
C24 0.019(4) 0.015(4) 0.014(4) -0.001(3) 0.001(3) 0.004(3)
C121 0.023(4) 0.017(3) 0.019(4) 0.001(3) 0.010(3) -0.006(3)
C122 0.032(4) 0.027(4) 0.022(4) 0.011(3) 0.008(3) 0.002(3)
C131 0.021(4) 0.024(4) 0.019(4) -0.002(3) 0.004(3) 0.001(3)
C141 0.020(4) 0.026(4) 0.025(4) 0.003(3) 0.005(3) 0.003(3)
C151 0.019(4) 0.013(4) 0.025(4) 0.001(3) 0.005(3) 0.003(3)
C152 0.029(4) 0.020(4) 0.024(4) 0.007(3) 0.006(3) 0.003(3)
C221 0.015(3) 0.020(4) 0.016(3) -0.001(3) 0.000(3) 0.000(3)
C222 0.020(4) 0.021(4) 0.043(5) -0.002(3) 0.008(3) 0.002(3)
C231 0.026(4) 0.027(4) 0.019(4) 0.005(3) 0.005(3) 0.005(3)
C241 0.017(4) 0.020(4) 0.021(4) 0.002(3) 0.000(3) 0.001(3)
C251 0.017(4) 0.023(4) 0.019(4) 0.003(3) 0.004(3) 0.003(3)
C252 0.017(4) 0.033(5) 0.025(4) 0.000(4) 0.003(3) 0.004(3)
Br 0.0183(4) 0.0223(4) 0.0203(4) 0.0019(3) -0.0001(3) 0.0045(3)
C31 0.031(4) 0.031(4) 0.031(4) 0.010(5) 0.010(5) 0.010(5)
C32 0.034(3) 0.034(3) 0.034(3) 0.004(4) 0.004(4) 0.004(4)
N31 0.039(4) 0.039(4) 0.039(4) 0.004(4) 0.004(4) 0.004(4)

loop_
_atom_type_symbol
_atom_type_description
_atom_type_scat_dispersion_real
_atom_type_scat_dispersion_imag
_atom_type_scat_source
C C 0.0033 0.0016 'International Tables Vol C Tables 4.2.6.8 and 6.1.1.4'
H H 0.0000 0.0000 'International Tables Vol C Tables 4.2.6.8 and 6.1.1.4'
N N 0.0061 0.0033 'International Tables Vol C Tables 4.2.6.8 and 6.1.1.4'
P P 0.1023 0.0942 'International Tables Vol C Tables 4.2.6.8 and 6.1.1.4'
Br Br -0.2901 2.4595 'International Tables Vol C Tables 4.2.6.8 and 6.1.1.4'

loop_
_geom_angle_atom_site_label_1
_geom_angle_atom_site_label_2
_geom_angle_atom_site_label_3
_geom_angle
C11 P C21 97.2(3)
N12 C11 N15 106.2(5)
N12 C11 P 125.0(4)
N15 C11 P 128.7(4)
C11 N12 C13 109.8(5)
C11 N12 C121 124.8(5)
C13 N12 C121 125.3(5)
C11 N15 C14 109.9(5)
C11 N15 C151 124.5(5)
C14 N15 C151 125.3(5)
C14 C13 N12 106.9(6)
C14 C13 C131 130.7(7)
N12 C13 C131 122.3(6)
C13 C14 N15 107.1(6)
C13 C14 C141 129.8(6)
N15 C14 C141 123.0(6)
N22 C21 N25 106.3(5)
N22 C21 P 125.3(5)
N25 C21 P 127.9(4)
C21 N22 C23 110.3(5)
C21 N22 C221 124.4(5)
C23 N22 C221 125.2(5)
C21 N25 C24 109.5(5)
C21 N25 C251 126.1(5)
C24 N25 C251 124.3(5)
C24 C23 N22 106.9(6)
C24 C23 C231 130.3(6)
N22 C23 C231 122.8(6)
C23 C24 N25 106.9(6)
C23 C24 C241 131.0(6)
N25 C24 C241 122.1(6)
N12 C121 C122 112.8(5)
N12 C121 H12A 109.0
C122 C121 H12A 109.0
N12 C121 H12B 109.0
C122 C121 H12B 109.0
H12A C121 H12B 107.8
C121 C122 H12C 109.5
C121 C122 H12D 109.5
H12C C122 H12D 109.5
C121 C122 H12E 109.5
H12C C122 H12E 109.5
H12D C122 H12E 109.5
C13 C131 H13A 109.5
C13 C131 H13B 109.5
H13A C131 H13B 109.5
C13 C131 H13C 109.5
H13A C131 H13C 109.5
H13B C131 H13C 109.5
C14 C141 H14A 109.5
C14 C141 H14B 109.5
H14A C141 H14B 109.5
C14 C141 H14C 109.5
H14A C141 H14C 109.5
H14B C141 H14C 109.5
N15 C151 C152 114.5(5)
N15 C151 H15A 108.6
C152 C151 H15A 108.6
N15 C151 H15B 108.6
C152 C151 H15B 108.6
H15A C151 H15B 107.6
C151 C152 H15C 109.5
C151 C152 H15D 109.5
H15C C152 H15D 109.5
C151 C152 H15E 109.5
H15C C152 H15E 109.5
H15D C152 H15E 109.5
N22 C221 C222 112.3(5)
N22 C221 H22A 109.1
C222 C221 H22A 109.1
N22 C221 H22B 109.1
C222 C221 H22B 109.1
H22A C221 H22B 107.9
C221 C222 H22C 109.5
C221 C222 H22D 109.5
H22C C222 H22D 109.5
C221 C222 H22E 109.5
H22C C222 H22E 109.5
H22D C222 H22E 109.5
C23 C231 H23A 109.5
C23 C231 H23B 109.5
H23A C231 H23B 109.5
C23 C231 H23C 109.5
H23A C231 H23C 109.5
H23B C231 H23C 109.5
C24 C241 H24A 109.5
C24 C241 H24B 109.5
H24A C241 H24B 109.5
C24 C241 H24C 109.5
H24A C241 H24C 109.5
H24B C241 H24C 109.5
N25 C251 C252 114.3(6)
N25 C251 H25A 108.7
C252 C251 H25A 108.7
N25 C251 H25B 108.7
C252 C251 H25B 108.7
H25A C251 H25B 107.6
C251 C252 H25C 109.5
C251 C252 H25D 109.5
H25C C252 H25D 109.5
C251 C252 H25E 109.5
H25C C252 H25E 109.5
H25D C252 H25E 109.5
N31 C31 C32 180(2)
C31 C32 H32A 109.5
C31 C32 H32B 109.5
H32A C32 H32B 109.5
C31 C32 H32C 109.5
H32A C32 H32C 109.5
H32B C32 H32C 109.5

loop_
_geom_bond_atom_site_label_1
_geom_bond_atom_site_label_2
_geom_bond_distance
P C11 1.837(6)
P C21 1.842(6)
C11 N12 1.368(8)
C11 N15 1.375(7)
N12 C13 1.410(8)
N12 C121 1.484(7)
N15 C14 1.402(8)
N15 C151 1.488(8)
C13 C14 1.369(9)
C13 C131 1.511(9)
C14 C141 1.503(9)
C21 N22 1.359(7)
C21 N25 1.375(8)
N22 C23 1.412(8)
N22 C221 1.491(8)
N25 C24 1.419(8)
N25 C251 1.485(7)
C23 C24 1.365(9)
C23 C231 1.504(8)
C24 C241 1.505(9)
C121 C122 1.522(9)
C121 H12A 0.9900
C121 H12B 0.9900
C122 H12C 0.9800
C122 H12D 0.9800
C122 H12E 0.9800
C131 H13A 0.9800
C131 H13B 0.9800
C131 H13C 0.9800
C141 H14A 0.9800
C141 H14B 0.9800
C141 H14C 0.9800
C151 C152 1.530(9)
C151 H15A 0.9900
C151 H15B 0.9900
C152 H15C 0.9800
C152 H15D 0.9800
C152 H15E 0.9800
C221 C222 1.522(8)
C221 H22A 0.9900
C221 H22B 0.9900
C222 H22C 0.9800
C222 H22D 0.9800
C222 H22E 0.9800
C231 H23A 0.9800
C231 H23B 0.9800
C231 H23C 0.9800
C241 H24A 0.9800
C241 H24B 0.9800
C241 H24C 0.9800
C251 C252 1.535(9)
C251 H25A 0.9900
C251 H25B 0.9900
C252 H25C 0.9800
C252 H25D 0.9800
C252 H25E 0.9800
C31 N31 1.111(17)
C31 C32 1.481(18)
C32 H32A 0.9800
C32 H32B 0.9800
C32 H32C 0.9800

loop_
_geom_torsion_atom_site_label_1
_geom_torsion_atom_site_label_2
_geom_torsion_atom_site_label_3
_geom_torsion_atom_site_label_4
_geom_torsion
C21 P C11 N12 127.0(5)
C21 P C11 N15 -58.2(6)
N15 C11 N12 C13 -0.9(7)
P C11 N12 C13 174.8(4)
N15 C11 N12 C121 -179.8(5)
P C11 N12 C121 -4.1(9)
N12 C11 N15 C14 0.3(7)
P C11 N15 C14 -175.2(4)
N12 C11 N15 C151 174.0(5)
P C11 N15 C151 -1.6(9)
C11 N12 C13 C14 1.2(7)
C121 N12 C13 C14 -180.0(6)
C11 N12 C13 C131 -177.1(6)
C121 N12 C13 C131 1.8(9)
N12 C13 C14 N15 -0.9(7)
C131 C13 C14 N15 177.1(7)
N12 C13 C14 C141 -179.0(6)
C131 C13 C14 C141 -0.9(12)
C11 N15 C14 C13 0.4(7)
C151 N15 C14 C13 -173.2(5)
C11 N15 C14 C141 178.6(5)
C151 N15 C14 C141 5.1(9)
C11 P C21 N22 127.2(5)
C11 P C21 N25 -61.5(6)
N25 C21 N22 C23 0.7(7)
P C21 N22 C23 173.5(4)
N25 C21 N22 C221 178.7(5)
P C21 N22 C221 -8.5(9)
N22 C21 N25 C24 -1.1(7)
P C21 N25 C24 -173.7(5)
N22 C21 N25 C251 174.5(6)
P C21 N25 C251 1.9(9)
C21 N22 C23 C24 0.0(7)
C221 N22 C23 C24 -178.0(6)
C21 N22 C23 C231 -178.8(6)
C221 N22 C23 C231 3.2(9)
N22 C23 C24 N25 -0.6(7)
C231 C23 C24 N25 178.0(6)
N22 C23 C24 C241 -179.7(7)
C231 C23 C24 C241 -1.0(12)
C21 N25 C24 C23 1.1(7)
C251 N25 C24 C23 -174.6(6)
C21 N25 C24 C241 -179.7(6)
C251 N25 C24 C241 4.6(10)
C11 N12 C121 C122 84.7(7)
C13 N12 C121 C122 -94.0(7)
C11 N15 C151 C152 102.1(7)
C14 N15 C151 C152 -85.3(7)
C21 N22 C221 C222 93.9(7)
C23 N22 C221 C222 -88.4(7)
C21 N25 C251 C252 101.0(7)
C24 N25 C251 C252 -84.1(8)
